data_4322369
loop_
_publ_author_name
'Dieter Sellmann'
'J\"urgen Utz'
'Frank W. Heinemann'

_publ_contact_author
;
        Prof. Dr. D. Sellmann
        Institut f\"ur Anorganische Chemie II
        Universit\"at Erlangen-N\"urnberg
        Egerlandstr. 1
        D-91058 Erlangen
        Bundesrepublik Deutschland
;
_publ_contact_author_email SELLMANN@ANORGANIK.CHEMIE.UNI-ERLANGEN.DE
_publ_contact_author_fax '049 9131 852-7367'
_publ_contact_author_phone '049 9131 852-7360'
_publ_section_title
;
 Transition Metal Complexes with Sulfur Ligands. 136.1 Enforced Trans
 Coordination of Thiolate Donors in Electron Rich Iron, Ruthenium, and
 Nickel [M(L)(pyN~2~H~2~S~2~)] and [M(L)(pyS~4~)] Complexes (L = CO,
 PPh~3~, DMSO) (pyN2H2S22-=
 2,6-Bis(2-mercaptophenylamino)dimethylpyridine(2-); pyS4^2-^ =
 2,6-Bis(2-mercaptophenylthio)dimethylpyridine(2-))
;
_journal_name_full 'Inorganic Chemistry'
_journal_page_first 5314
_journal_page_last 5322
_journal_paper_doi 10.1021/ic990169h
_journal_volume 38
_journal_year 1999
_chemical_formula_sum 'C21 H19 Fe N O2 S4'
_chemical_formula_weight 501.46
_chemical_name_systematic
;
 ?
;
_space_group_IT_number 2
_symmetry_cell_setting triclinic
_symmetry_space_group_name_Hall '-P 1'
_symmetry_space_group_name_H-M 'P -1'
_atom_sites_solution_hydrogens difmap
_atom_sites_solution_primary direct
_atom_sites_solution_secondary difmap
_audit_creation_method SHELXL
_cell_angle_alpha 67.97(4)
_cell_angle_beta 84.30(3)
_cell_angle_gamma 88.50(4)
_cell_formula_units_Z 2
_cell_length_a 8.405(3)
_cell_length_b 11.260(6)
_cell_length_c 12.265(5)
_cell_measurement_reflns_used 20
_cell_measurement_temperature 293(2)
_cell_measurement_theta_max 14.6
_cell_measurement_theta_min 12.3
_cell_volume 1070.6(9)
_computing_cell_refinement 'P3 (Siemens Analytical X-Ray Instr., 1989)'
_computing_data_collection 'P3 (Siemens Analytical X-Ray Instr., 1989)'
_computing_data_reduction 'XDISK (Siemens Analytical X-Ray Instr. , 1989)'
_computing_molecular_graphics 'SHELXTL 5.03 (Siemens An. X-Ray Instr., 1995)'
_computing_publication_material 'SHELXTL 5.03 (Siemens An. X-Ray Instr., 1995)'
_computing_structure_refinement 'SHELXTL 5.03 (Siemens An. X-Ray Instr., 1995)'
_computing_structure_solution 'SHELXTL 5.03 (Siemens An. X-Ray Instr., 1995)'
_diffrn_ambient_temperature 293(2)
_diffrn_measurement_device 'Nicolet R3m/V'
_diffrn_measurement_method 'profile data from \w-scans'
_diffrn_radiation_monochromator graphite
_diffrn_radiation_source 'fine-focus sealed tube'
_diffrn_radiation_type MoK\a
_diffrn_radiation_wavelength 0.71073
_diffrn_reflns_av_R_equivalents 0.0292
_diffrn_reflns_av_sigmaI/netI 0.0286
_diffrn_reflns_limit_h_max 2
_diffrn_reflns_limit_h_min -10
_diffrn_reflns_limit_k_max 14
_diffrn_reflns_limit_k_min -14
_diffrn_reflns_limit_l_max 15
_diffrn_reflns_limit_l_min -15
_diffrn_reflns_number 5365
_diffrn_reflns_theta_max 27.13
_diffrn_reflns_theta_min 2.10
_diffrn_standards_interval_count 100
_diffrn_standards_number 3
_exptl_absorpt_coefficient_mu 1.113
_exptl_crystal_colour red
_exptl_crystal_density_diffrn 1.556
_exptl_crystal_description column
_exptl_crystal_F_000 516
_exptl_crystal_size_max 0.50
_exptl_crystal_size_mid 0.40
_exptl_crystal_size_min 0.10
_refine_diff_density_max 0.322
_refine_diff_density_min -0.308
_refine_diff_density_rms 0.046
_refine_ls_extinction_method none
_refine_ls_goodness_of_fit_all 0.923
_refine_ls_goodness_of_fit_obs 1.035
_refine_ls_hydrogen_treatment 'refall except H2 noref'
_refine_ls_matrix_type full
_refine_ls_number_parameters 334
_refine_ls_number_reflns 4737
_refine_ls_number_restraints 0
_refine_ls_restrained_S_all 0.923
_refine_ls_restrained_S_obs 1.035
_refine_ls_R_factor_all 0.0388
_refine_ls_R_factor_obs 0.0268
_refine_ls_shift/esd_max 0.098
_refine_ls_shift/esd_mean 0.003
_refine_ls_structure_factor_coef Fsqd
_refine_ls_weighting_details 'w=1/[\s^2^(Fo^2^)+(0.0419P)^2^+0.0000P] where P=(Fo^2^+2Fc^2^)/3'
_refine_ls_weighting_scheme calc
_refine_ls_wR_factor_all 0.0686
_refine_ls_wR_factor_obs 0.0662
_reflns_number_observed 3595
_reflns_number_total 4737
_reflns_observed_criterion >2sigma(I)
_cod_data_source_file ic990169h_1.cif
_cod_data_source_block ju40
_cod_depositor_comments
;
The following automatic conversions were performed:

'_refine_ls_weighting_scheme' value 'calc
w=1/[\s^2^(Fo^2^)+(0.0419P)^2^+0.0000P] where P=(Fo^2^+2Fc^2^)/3' was
changed to 'calc'. New tag '_refine_ls_weighting_details' was
created. The value of the new tag was set to
'w=1/[\s^2^(Fo^2^)+(0.0419P)^2^+0.0000P] where P=(Fo^2^+2Fc^2^)/3'.

Automatic conversion script
Id: cif_fix_values 3143 2015-03-26 13:38:13Z robertas 
;
_cod_original_cell_volume 1070.6(8)
_cod_database_code 4322369

loop_
_symmetry_equiv_pos_as_xyz
'x, y, z'
'-x, -y, -z'

loop_
_atom_site_aniso_label
_atom_site_aniso_U_11
_atom_site_aniso_U_22
_atom_site_aniso_U_33
_atom_site_aniso_U_23
_atom_site_aniso_U_13
_atom_site_aniso_U_12
Fe1 0.02916(13) 0.03524(14) 0.02769(12) -0.01050(10) -0.00088(9) -0.00054(10)
S1 0.0362(2) 0.0408(2) 0.0322(2) -0.0109(2) 0.0042(2) -0.0027(2)
S2 0.0512(3) 0.0468(3) 0.0333(2) -0.0060(2) 0.0056(2) -0.0018(2)
S3 0.0362(2) 0.0432(3) 0.0303(2) -0.0163(2) -0.0007(2) 0.0016(2)
S4 0.0358(2) 0.0415(3) 0.0462(3) -0.0175(2) 0.0012(2) 0.0017(2)
N1 0.0328(8) 0.0375(8) 0.0267(7) -0.0094(6) 0.0003(6) -0.0049(6)
O1 0.0444(9) 0.0734(11) 0.0627(10) -0.0308(9) -0.0192(8) 0.0055(8)
O2 0.0711(13) 0.0817(14) 0.109(2) -0.0408(13) -0.0125(12) -0.0022(11)
C1 0.0374(10) 0.0401(10) 0.0359(9) -0.0125(8) -0.0027(8) 0.0028(8)
C2 0.106(3) 0.087(2) 0.067(2) -0.033(2) -0.018(2) -0.006(2)
C10 0.0365(10) 0.0374(10) 0.0398(10) -0.0122(8) -0.0062(8) -0.0018(8)
C11 0.0545(13) 0.0473(13) 0.0491(12) -0.0025(10) 0.0002(11) -0.0032(11)
C12 0.079(2) 0.0417(13) 0.076(2) 0.0016(13) -0.008(2) 0.0015(13)
C13 0.076(2) 0.0397(13) 0.094(2) -0.0170(13) -0.008(2) 0.0105(13)
C14 0.0552(14) 0.0464(12) 0.068(2) -0.0254(12) -0.0023(12) 0.0054(11)
C15 0.0374(10) 0.0391(10) 0.0416(10) -0.0149(8) -0.0066(8) -0.0004(8)
C16 0.0313(9) 0.0505(12) 0.0412(10) -0.0170(9) 0.0025(8) 0.0012(9)
C20 0.0411(11) 0.0397(10) 0.0466(11) -0.0041(9) -0.0114(9) -0.0033(9)
C21 0.065(2) 0.0516(14) 0.0572(15) 0.0043(12) -0.0107(13) -0.0107(12)
C22 0.098(2) 0.0441(15) 0.080(2) 0.0067(14) -0.027(2) -0.011(2)
C23 0.120(3) 0.0371(14) 0.098(2) -0.015(2) -0.036(2) 0.010(2)
C24 0.084(2) 0.0452(13) 0.073(2) -0.0199(13) -0.018(2) 0.0130(13)
C25 0.0469(11) 0.0362(10) 0.0509(12) -0.0114(9) -0.0122(9) 0.0020(9)
C26 0.0527(12) 0.0471(12) 0.0382(10) -0.0214(9) 0.0032(9) -0.0031(10)
C31 0.0311(9) 0.0391(10) 0.0300(8) -0.0063(7) 0.0007(7) -0.0046(8)
C32 0.0356(10) 0.0532(12) 0.0432(11) -0.0089(9) -0.0054(9) -0.0026(9)
C33 0.0533(13) 0.0623(14) 0.0449(12) -0.0150(11) -0.0171(10) -0.0109(11)
C34 0.0615(14) 0.0500(12) 0.0380(10) -0.0179(9) -0.0090(10) -0.0091(10)
C35 0.0460(11) 0.0364(9) 0.0282(8) -0.0094(7) 0.0011(8) -0.0068(8)

loop_
_atom_site_label
_atom_site_type_symbol
_atom_site_fract_x
_atom_site_fract_y
_atom_site_fract_z
_atom_site_U_iso_or_equiv
_atom_site_thermal_displace_type
_atom_site_occupancy
_atom_site_calc_flag
_atom_site_refinement_flags
_atom_site_disorder_group
Fe1 Fe 0.19771(3) 0.58589(2) 0.69277(2) 0.03119(8) Uani 1 d . .
S1 S 0.09426(6) 0.42838(5) 0.86713(4) 0.03768(11) Uani 1 d . .
S2 S 0.31192(7) 0.73557(5) 0.52036(4) 0.04704(13) Uani 1 d . .
S3 S 0.34774(6) 0.44054(5) 0.64993(4) 0.03602(11) Uani 1 d . .
S4 S 0.08515(6) 0.74130(5) 0.74433(5) 0.04125(12) Uani 1 d . .
N1 N 0.3835(2) 0.60722(14) 0.77591(12) 0.0332(3) Uani 1 d . .
O1 O -0.0776(2) 0.5645(2) 0.57600(15) 0.0577(4) Uani 1 d . .
O2 O -0.2066(2) 0.2573(2) 0.8470(2) 0.0853(6) Uani 1 d . .
C1 C 0.0327(2) 0.5714(2) 0.6210(2) 0.0384(4) Uani 1 d . .
C2 C -0.1355(5) 0.2103(4) 0.7632(3) 0.0846(9) Uani 1 d . .
C10 C 0.2024(2) 0.2920(2) 0.8682(2) 0.0383(4) Uani 1 d . .
C11 C 0.1785(3) 0.1744(2) 0.9634(2) 0.0551(6) Uani 1 d . .
C12 C 0.2614(4) 0.0666(2) 0.9626(3) 0.0724(8) Uani 1 d . .
C13 C 0.3692(4) 0.0719(2) 0.8686(3) 0.0723(8) Uani 1 d . .
C14 C 0.3951(3) 0.1860(2) 0.7733(2) 0.0558(6) Uani 1 d . .
C15 C 0.3134(2) 0.2951(2) 0.7743(2) 0.0392(4) Uani 1 d . .
C16 C 0.5415(2) 0.4896(2) 0.6744(2) 0.0415(4) Uani 1 d . .
C20 C 0.2613(2) 0.8804(2) 0.5358(2) 0.0454(5) Uani 1 d . .
C21 C 0.3158(3) 0.9979(3) 0.4483(2) 0.0646(7) Uani 1 d . .
C22 C 0.2752(4) 1.1117(3) 0.4588(3) 0.0811(10) Uani 1 d . .
C23 C 0.1776(5) 1.1149(3) 0.5539(3) 0.0865(10) Uani 1 d . .
C24 C 0.1197(4) 1.0022(2) 0.6415(3) 0.0673(7) Uani 1 d . .
C25 C 0.1643(3) 0.8863(2) 0.6321(2) 0.0456(5) Uani 1 d . .
C26 C 0.2040(3) 0.7240(2) 0.8658(2) 0.0449(5) Uani 1 d . .
C31 C 0.5264(2) 0.5547(2) 0.7609(2) 0.0355(4) Uani 1 d . .
C32 C 0.6540(3) 0.5653(2) 0.8194(2) 0.0465(5) Uani 1 d . .
C33 C 0.6375(3) 0.6341(2) 0.8925(2) 0.0539(6) Uani 1 d . .
C34 C 0.4923(3) 0.6894(2) 0.9068(2) 0.0489(5) Uani 1 d . .
C35 C 0.3669(2) 0.6736(2) 0.8486(2) 0.0378(4) Uani 1 d . .
H2 H -0.1244 0.3153 0.8592 0.120 Uiso 1 d . .
H2A H -0.2104(25) 0.1430(20) 0.7488(18) 0.042(6) Uiso 1 d . .
H2B H -0.0510(46) 0.1443(37) 0.7966(34) 0.124(14) Uiso 1 d . .
H2C H -0.1118(46) 0.2752(41) 0.6893(38) 0.135(15) Uiso 1 d . .
H11 H 0.1004(32) 0.1713(25) 1.0237(23) 0.070(8) Uiso 1 d . .
H12 H 0.2408(33) -0.0070(27) 1.0283(25) 0.078(9) Uiso 1 d . .
H13 H 0.4254(31) -0.0056(26) 0.8662(23) 0.074(8) Uiso 1 d . .
H14 H 0.4677(38) 0.1963(30) 0.7036(29) 0.102(11) Uiso 1 d . .
H16A H 0.6089(27) 0.4230(22) 0.6991(20) 0.049(6) Uiso 1 d . .
H16B H 0.5836(27) 0.5532(23) 0.5966(22) 0.059(7) Uiso 1 d . .
H21 H 0.3766(37) 0.9928(30) 0.3901(28) 0.088(11) Uiso 1 d . .
H22 H 0.3125(35) 1.1878(31) 0.4025(28) 0.093(10) Uiso 1 d . .
H23 H 0.1482(37) 1.1870(31) 0.5676(28) 0.093(10) Uiso 1 d . .
H24 H 0.0522(35) 1.0007(28) 0.7053(26) 0.083(10) Uiso 1 d . .
H26A H 0.1486(27) 0.6591(22) 0.9308(21) 0.056(7) Uiso 1 d . .
H26B H 0.2084(26) 0.8044(22) 0.8746(19) 0.050(6) Uiso 1 d . .
H32 H 0.7508(26) 0.5268(21) 0.8086(19) 0.047(6) Uiso 1 d . .
H33 H 0.7173(28) 0.6402(21) 0.9318(20) 0.054(7) Uiso 1 d . .
H34 H 0.4765(26) 0.7357(21) 0.9547(20) 0.050(6) Uiso 1 d . .

loop_
_atom_type_symbol
_atom_type_description
_atom_type_scat_dispersion_real
_atom_type_scat_dispersion_imag
_atom_type_scat_source
C C 0.0033 0.0016 'International Tables Vol C Tables 4.2.6.8 and 6.1.1.4'
H H 0.0000 0.0000 'International Tables Vol C Tables 4.2.6.8 and 6.1.1.4'
N N 0.0061 0.0033 'International Tables Vol C Tables 4.2.6.8 and 6.1.1.4'
O O 0.0106 0.0060 'International Tables Vol C Tables 4.2.6.8 and 6.1.1.4'
S S 0.1246 0.1234 'International Tables Vol C Tables 4.2.6.8 and 6.1.1.4'
Fe Fe 0.3463 0.8444 'International Tables Vol C Tables 4.2.6.8 and 6.1.1.4'

loop_
_geom_angle_atom_site_label_1
_geom_angle_atom_site_label_2
_geom_angle_atom_site_label_3
_geom_angle
_geom_angle_site_symmetry_1
_geom_angle_site_symmetry_3
_geom_angle_publ_flag
C1 Fe1 N1 178.19(8) . . ?
C1 Fe1 S3 96.33(7) . . ?
N1 Fe1 S3 85.47(6) . . ?
C1 Fe1 S4 93.07(7) . . ?
N1 Fe1 S4 85.12(6) . . ?
S3 Fe1 S4 170.33(2) . . ?
C1 Fe1 S2 90.45(8) . . ?
N1 Fe1 S2 89.44(6) . . ?
S3 Fe1 S2 87.43(5) . . ?
S4 Fe1 S2 90.26(5) . . ?
C1 Fe1 S1 91.15(8) . . ?
N1 Fe1 S1 89.05(6) . . ?
S3 Fe1 S1 89.87(5) . . ?
S4 Fe1 S1 92.19(5) . . ?
S2 Fe1 S1 177.00(2) . . ?
C10 S1 Fe1 102.88(8) . . ?
C20 S2 Fe1 102.92(8) . . ?
C15 S3 C16 101.09(10) . . ?
C15 S3 Fe1 105.64(8) . . ?
C16 S3 Fe1 98.50(8) . . ?
C25 S4 C26 102.25(11) . . ?
C25 S4 Fe1 104.53(9) . . ?
C26 S4 Fe1 97.91(8) . . ?
C31 N1 C35 118.9(2) . . ?
C31 N1 Fe1 120.46(13) . . ?
C35 N1 Fe1 120.59(13) . . ?
C2 O2 H2 107.5(2) . . ?
O1 C1 Fe1 177.7(2) . . ?
O2 C2 H2A 112.9(12) . . ?
O2 C2 H2B 112.1(22) . . ?
H2A C2 H2B 93.4(23) . . ?
O2 C2 H2C 112.3(25) . . ?
H2A C2 H2C 105.8(26) . . ?
H2B C2 H2C 118.7(32) . . ?
C15 C10 C11 117.1(2) . . ?
C15 C10 S1 121.9(2) . . ?
C11 C10 S1 121.0(2) . . ?
C12 C11 C10 120.7(2) . . ?
C12 C11 H11 122.2(16) . . ?
C10 C11 H11 116.9(17) . . ?
C13 C12 C11 121.1(2) . . ?
C13 C12 H12 122.9(18) . . ?
C11 C12 H12 116.0(18) . . ?
C14 C13 C12 119.7(3) . . ?
C14 C13 H13 118.8(16) . . ?
C12 C13 H13 121.4(16) . . ?
C13 C14 C15 119.4(2) . . ?
C13 C14 H14 124.1(19) . . ?
C15 C14 H14 116.4(19) . . ?
C14 C15 C10 121.9(2) . . ?
C14 C15 S3 118.5(2) . . ?
C10 C15 S3 119.48(15) . . ?
C31 C16 S3 111.96(13) . . ?
C31 C16 H16A 109.3(14) . . ?
S3 C16 H16A 112.1(14) . . ?
C31 C16 H16B 108.0(14) . . ?
S3 C16 H16B 104.7(13) . . ?
H16A C16 H16B 110.6(19) . . ?
C25 C20 C21 116.8(2) . . ?
C25 C20 S2 122.5(2) . . ?
C21 C20 S2 120.7(2) . . ?
C22 C21 C20 121.2(3) . . ?
C22 C21 H21 123.0(22) . . ?
C20 C21 H21 115.8(22) . . ?
C21 C22 C23 120.9(3) . . ?
C21 C22 H22 120.9(20) . . ?
C23 C22 H22 118.2(20) . . ?
C22 C23 C24 120.1(3) . . ?
C22 C23 H23 125.5(21) . . ?
C24 C23 H23 114.3(21) . . ?
C23 C24 C25 118.9(3) . . ?
C23 C24 H24 122.6(19) . . ?
C25 C24 H24 118.5(19) . . ?
C20 C25 C24 122.1(2) . . ?
C20 C25 S4 119.3(2) . . ?
C24 C25 S4 118.4(2) . . ?
C35 C26 S4 112.05(14) . . ?
C35 C26 H26A 106.6(14) . . ?
S4 C26 H26A 103.2(14) . . ?
C35 C26 H26B 112.0(14) . . ?
S4 C26 H26B 108.7(13) . . ?
H26A C26 H26B 113.9(19) . . ?
N1 C31 C32 121.4(2) . . ?
N1 C31 C16 116.9(2) . . ?
C32 C31 C16 121.7(2) . . ?
C31 C32 C33 119.6(2) . . ?
C31 C32 H32 119.6(13) . . ?
C33 C32 H32 120.7(13) . . ?
C34 C33 C32 119.2(2) . . ?
C34 C33 H33 120.1(15) . . ?
C32 C33 H33 120.7(15) . . ?
C33 C34 C35 119.1(2) . . ?
C33 C34 H34 121.8(14) . . ?
C35 C34 H34 119.1(14) . . ?
N1 C35 C34 121.7(2) . . ?
N1 C35 C26 116.3(2) . . ?
C34 C35 C26 121.9(2) . . ?

loop_
_geom_bond_atom_site_label_1
_geom_bond_atom_site_label_2
_geom_bond_distance
_geom_bond_site_symmetry_2
_geom_bond_publ_flag
Fe1 C1 1.757(2) . ?
Fe1 N1 2.014(2) . ?
Fe1 S3 2.2249(12) . ?
Fe1 S4 2.2320(12) . ?
Fe1 S2 2.2894(15) . ?
Fe1 S1 2.3110(15) . ?
S1 C10 1.761(2) . ?
S2 C20 1.748(2) . ?
S3 C15 1.776(2) . ?
S3 C16 1.821(2) . ?
S4 C25 1.786(2) . ?
S4 C26 1.822(2) . ?
N1 C31 1.352(2) . ?
N1 C35 1.357(2) . ?
O1 C1 1.143(2) . ?
O2 C2 1.400(4) . ?
O2 H2 1.022(2) . ?
C2 H2A 1.07(2) . ?
C2 H2B 1.01(4) . ?
C2 H2C 0.93(4) . ?
C10 C15 1.399(3) . ?
C10 C11 1.401(3) . ?
C11 C12 1.386(4) . ?
C11 H11 0.93(3) . ?
C12 C13 1.376(4) . ?
C12 H12 0.92(3) . ?
C13 C14 1.379(4) . ?
C13 H13 0.99(3) . ?
C14 C15 1.395(3) . ?
C14 H14 0.97(3) . ?
C16 C31 1.493(3) . ?
C16 H16A 0.90(2) . ?
C16 H16B 0.99(2) . ?
C20 C25 1.388(3) . ?
C20 C21 1.408(3) . ?
C21 C22 1.366(4) . ?
C21 H21 0.85(3) . ?
C22 C23 1.369(5) . ?
C22 H22 0.91(3) . ?
C23 C24 1.381(4) . ?
C23 H23 0.91(3) . ?
C24 C25 1.392(3) . ?
C24 H24 0.92(3) . ?
C26 C35 1.494(3) . ?
C26 H26A 0.95(2) . ?
C26 H26B 0.95(2) . ?
C31 C32 1.379(3) . ?
C32 C33 1.383(3) . ?
C32 H32 0.93(2) . ?
C33 C34 1.381(3) . ?
C33 H33 0.88(2) . ?
C34 C35 1.381(3) . ?
C34 H34 0.92(2) . ?

loop_
_geom_torsion_atom_site_label_1
_geom_torsion_atom_site_label_2
_geom_torsion_atom_site_label_3
_geom_torsion_atom_site_label_4
_geom_torsion
_geom_torsion_site_symmetry_1
_geom_torsion_site_symmetry_2
_geom_torsion_site_symmetry_3
_geom_torsion_site_symmetry_4
_geom_torsion_publ_flag
C1 Fe1 S1 C10 100.14(10) . . . . ?
N1 Fe1 S1 C10 -81.65(8) . . . . ?
S3 Fe1 S1 C10 3.82(7) . . . . ?
S4 Fe1 S1 C10 -166.74(7) . . . . ?
S2 Fe1 S1 C10 -22.0(5) . . . . ?
C1 Fe1 S2 C20 98.33(10) . . . . ?
N1 Fe1 S2 C20 -79.87(9) . . . . ?
S3 Fe1 S2 C20 -165.36(7) . . . . ?
S4 Fe1 S2 C20 5.25(7) . . . . ?
S1 Fe1 S2 C20 -139.6(4) . . . . ?
C1 Fe1 S3 C15 -94.95(10) . . . . ?
N1 Fe1 S3 C15 85.25(9) . . . . ?
S4 Fe1 S3 C15 98.59(15) . . . . ?
S2 Fe1 S3 C15 174.89(7) . . . . ?
S1 Fe1 S3 C15 -3.81(7) . . . . ?
C1 Fe1 S3 C16 160.94(9) . . . . ?
N1 Fe1 S3 C16 -18.86(8) . . . . ?
S4 Fe1 S3 C16 -5.5(2) . . . . ?
S2 Fe1 S3 C16 70.78(8) . . . . ?
S1 Fe1 S3 C16 -107.92(8) . . . . ?
C1 Fe1 S4 C25 -96.08(10) . . . . ?
N1 Fe1 S4 C25 83.79(9) . . . . ?
S3 Fe1 S4 C25 70.4(2) . . . . ?
S2 Fe1 S4 C25 -5.62(7) . . . . ?
S1 Fe1 S4 C25 172.65(7) . . . . ?
C1 Fe1 S4 C26 159.00(10) . . . . ?
N1 Fe1 S4 C26 -21.13(9) . . . . ?
S3 Fe1 S4 C26 -34.5(2) . . . . ?
S2 Fe1 S4 C26 -110.54(8) . . . . ?
S1 Fe1 S4 C26 67.73(8) . . . . ?
C1 Fe1 N1 C31 -162.1(23) . . . . ?
S3 Fe1 N1 C31 11.59(13) . . . . ?
S4 Fe1 N1 C31 -166.18(13) . . . . ?
S2 Fe1 N1 C31 -75.87(13) . . . . ?
S1 Fe1 N1 C31 101.54(13) . . . . ?
C1 Fe1 N1 C35 18.4(24) . . . . ?
S3 Fe1 N1 C35 -167.88(13) . . . . ?
S4 Fe1 N1 C35 14.35(13) . . . . ?
S2 Fe1 N1 C35 104.65(14) . . . . ?
S1 Fe1 N1 C35 -77.93(14) . . . . ?
N1 Fe1 C1 O1 -15.0(65) . . . . ?
S3 Fe1 C1 O1 171.3(46) . . . . ?
S4 Fe1 C1 O1 -10.9(46) . . . . ?
S2 Fe1 C1 O1 -101.2(46) . . . . ?
S1 Fe1 C1 O1 81.3(46) . . . . ?
Fe1 S1 C10 C15 -3.2(2) . . . . ?
Fe1 S1 C10 C11 177.8(2) . . . . ?
C15 C10 C11 C12 -0.5(3) . . . . ?
S1 C10 C11 C12 178.5(2) . . . . ?
C10 C11 C12 C13 0.0(4) . . . . ?
C11 C12 C13 C14 -0.3(5) . . . . ?
C12 C13 C14 C15 1.0(4) . . . . ?
C13 C14 C15 C10 -1.5(4) . . . . ?
C13 C14 C15 S3 -179.5(2) . . . . ?
C11 C10 C15 C14 1.2(3) . . . . ?
S1 C10 C15 C14 -177.8(2) . . . . ?
C11 C10 C15 S3 179.2(2) . . . . ?
S1 C10 C15 S3 0.2(2) . . . . ?
C16 S3 C15 C14 -76.7(2) . . . . ?
Fe1 S3 C15 C14 -178.9(2) . . . . ?
C16 S3 C15 C10 105.3(2) . . . . ?
Fe1 S3 C15 C10 3.1(2) . . . . ?
C15 S3 C16 C31 -81.3(2) . . . . ?
Fe1 S3 C16 C31 26.5(2) . . . . ?
Fe1 S2 C20 C25 -3.8(2) . . . . ?
Fe1 S2 C20 C21 177.5(2) . . . . ?
C25 C20 C21 C22 0.3(4) . . . . ?
S2 C20 C21 C22 179.1(2) . . . . ?
C20 C21 C22 C23 -1.2(5) . . . . ?
C21 C22 C23 C24 0.5(5) . . . . ?
C22 C23 C24 C25 1.1(5) . . . . ?
C21 C20 C25 C24 1.3(3) . . . . ?
S2 C20 C25 C24 -177.5(2) . . . . ?
C21 C20 C25 S4 178.0(2) . . . . ?
S2 C20 C25 S4 -0.9(3) . . . . ?
C23 C24 C25 C20 -2.0(4) . . . . ?
C23 C24 C25 S4 -178.7(2) . . . . ?
C26 S4 C25 C20 106.8(2) . . . . ?
Fe1 S4 C25 C20 5.1(2) . . . . ?
C26 S4 C25 C24 -76.4(2) . . . . ?
Fe1 S4 C25 C24 -178.1(2) . . . . ?
C25 S4 C26 C35 -78.1(2) . . . . ?
Fe1 S4 C26 C35 28.8(2) . . . . ?
C35 N1 C31 C32 1.2(3) . . . . ?
Fe1 N1 C31 C32 -178.28(14) . . . . ?
C35 N1 C31 C16 -176.3(2) . . . . ?
Fe1 N1 C31 C16 4.2(2) . . . . ?
S3 C16 C31 N1 -22.3(2) . . . . ?
S3 C16 C31 C32 160.2(2) . . . . ?
N1 C31 C32 C33 -1.9(3) . . . . ?
C16 C31 C32 C33 175.5(2) . . . . ?
C31 C32 C33 C34 1.0(3) . . . . ?
C32 C33 C34 C35 0.5(3) . . . . ?
C31 N1 C35 C34 0.4(3) . . . . ?
Fe1 N1 C35 C34 179.87(15) . . . . ?
C31 N1 C35 C26 -177.2(2) . . . . ?
Fe1 N1 C35 C26 2.3(2) . . . . ?
C33 C34 C35 N1 -1.2(3) . . . . ?
C33 C34 C35 C26 176.2(2) . . . . ?
S4 C26 C35 N1 -22.8(2) . . . . ?
S4 C26 C35 C34 159.6(2) . . . . ?
